data_2300221
loop_
_publ_author_name
'Stone, Kevin H.'
'Lapidus, Saul H.'
'Stephens, Peter W.'

_publ_section_title
;
 Implementation and use of robust refinement in powder diffraction in
 the presence of impurities
;
_journal_coeditor_code DB5058
_journal_issue 3
_journal_name_full 'Journal of Applied Crystallography'
_journal_page_first 385
_journal_page_last 391
_journal_paper_doi 10.1107/S0021889809008450
_journal_volume 42
_journal_year 2009
_chemical_formula_moiety 'C13 H18 O2'
_chemical_formula_structural 'C13 H18 O2'
_chemical_formula_sum 'C13 H18 O2'
_chemical_formula_weight 206.27
_chemical_name_common ibuprofen
_space_group_crystal_system monoclinic
_space_group_IT_number 14
_space_group_name_Hall '-P 2ybc'
_space_group_name_H-M_alt 'P 1 21/c 1'
_cell_angle_alpha 90
_cell_angle_beta 99.426(4)
_cell_angle_gamma 90
_cell_formula_units_Z 4
_cell_length_a 14.6706(9)
_cell_length_b 7.8885(4)
_cell_length_c 10.7284(5)
_cell_volume 1224.81(11)
_diffrn_radiation_monochromator 'double Si(111)'
_diffrn_radiation_wavelength 0.698291
_cod_data_source_file db5058.cif
_cod_data_source_block Ib_28%_Dual_Rietveld
_cod_depositor_comments
;
 Updating space group information.

 Antanas Vaitkus,
 2018-06-07

The following automatic conversions were performed:
'_space_group_crystal_system' value 'Monoclinic' changed to 'monoclinic'
according to '/home/saulius/struct/CIF-dictionaries/cif_core.dic'
dictionary named 'cif_core.dic' version 2.4.1 from 2010-06-29.

Automatic conversion script
Id: cif_fix_enum 1527 2010-12-29 10:47:43Z saulius 
;
_cod_database_code 2300221

loop_
_space_group_symop_id
_space_group_symop_operation_xyz
1 x,y,z
2 -x,y+1/2,-z+1/2
3 -x,-y,-z
4 x,-y+1/2,z+1/2

loop_
_atom_site_type_symbol
_atom_site_label
_atom_site_fract_x
_atom_site_fract_y
_atom_site_fract_z
_atom_site_occupancy
C C1a 0.6983356 -0.3680634 1.068225 1
C C2a 0.6531656 -0.5081938 1.007367 1
C C3a 0.6939079 -0.5989036 0.9193578 1
C C4a 0.7798202 -0.5494829 0.8922076 1
C C5a 0.8249902 -0.4093525 0.9530662 1
C C6a 0.7842479 -0.3186427 1.041075 1
C C7a 0.6534406 -0.2681079 1.165205 1
C C8a 0.6034868 -0.3829207 1.248134 1
C C9a 0.5668073 -0.1593008 1.124191 1
C C10a 0.8247152 -0.6494384 0.7952283 1
C C11a 0.9034642 -0.7665432 0.8556017 1
C C12a 0.9600959 -0.8040798 0.7502689 1
C C13a 0.8662244 -0.9066835 0.9331925 1
O O1a 0.6166017 -0.02113984 1.094391 1
O O2a 0.4991833 -0.1916843 1.048711 1
H H1a 0.5778729 0.08337099 1.093029 1
H H7a 0.7010944 -0.1956464 1.217313 1
H H8a 0.5396323 -0.338842 1.248593 1
H H8b 0.6048308 -0.502746 1.218067 1
H H8c 0.641251 -0.3921329 1.334355 1
H H2a 0.5915737 -0.5436243 1.026831 1
H H3a 0.6615249 -0.6993653 0.8757273 1
H H5a 0.8865821 -0.373922 0.9336018 1
H H6a 0.8166309 -0.218181 1.084706 1
H H10a 0.7760978 -0.7141126 0.7382365 1
H H10b 0.8607319 -0.5702046 0.7491334 1
H H11a 0.9532634 -0.6973465 0.9065862 1
H H12a 0.9959696 -0.7008547 0.7341069 1
H H12b 0.9996691 -0.9061513 0.7734693 1
H H12c 0.9180769 -0.8460789 0.6736154 1
H H13a 0.9160753 -0.991618 0.9606581 1
H H13b 0.840531 -0.8545562 1.005013 1
H H13c 0.8092785 -0.9571619 0.8828969 1

loop_
_atom_type_symbol
_atom_type_description
_atom_type_scat_dispersion_real
_atom_type_scat_dispersion_imag
_atom_type_scat_source
? ? ? ? ?
